data_2213544
loop_
_publ_author_name
'Aubert, Emmanuel'
'Lena, Gersande'
'Gellenoncourt, Martine'
'Durain, Eric'
'Guichard, Gilles'
'Didierjean, Claude'

_publ_section_title
;
 7-Isopropyl-5-methyl-1,3,5-triazepan-2,6-dione deuterated chloroform
 0.94-solvate
;
_journal_coeditor_code SI2008
_journal_issue 5
_journal_name_full 'Acta Crystallographica Section E'
_journal_page_first o2306
_journal_page_last o2308
_journal_paper_doi 10.1107/S1600536807014912
_journal_volume 63
_journal_year 2007
_chemical_formula_iupac 'C8 H15 N3 O2, 0.94C D Cl3'
_chemical_formula_moiety 'C8 H15 N3 O2, 0.467(C D Cl3), 0.472(C D Cl3)'
_chemical_formula_sum 'C8.9385 H15 Cl2.8155 D0.9385 N3 O2'
_chemical_formula_weight 298.20
_chemical_name_systematic
;
7-Isopropyl-5-methyl-1,3,5-triazepane-2,6-dione deuterated chloroform
0.94-solvate
;
_space_group_IT_number 19
_symmetry_cell_setting orthorhombic
_symmetry_space_group_name_Hall 'P 2ac 2ab'
_symmetry_space_group_name_H-M 'P 21 21 21'
_atom_sites_solution_hydrogens geom
_atom_sites_solution_primary direct
_atom_sites_solution_secondary difmap
_audit_creation_method SHELXL-97
_cell_angle_alpha 90.00
_cell_angle_beta 90.00
_cell_angle_gamma 90.00
_cell_formula_units_Z 8
_cell_length_a 11.8160(2)
_cell_length_b 12.5893(3)
_cell_length_c 18.3033(4)
_cell_measurement_reflns_used 115224
_cell_measurement_temperature 100(2)
_cell_measurement_theta_max 35.9
_cell_measurement_theta_min 3.4
_cell_volume 2722.71(10)
_computing_cell_refinement COLLECT
_computing_data_collection 'COLLECT (Nonius, 1998)'
_computing_data_reduction 'HKL Suite (Otwinowski & Minor, 1997)'
_computing_molecular_graphics 'ORTEP-3 for Windows (Farrugia, 1997)'
_computing_publication_material
;
WinGX (Farrugia, 1999) and PLATON (Spek, 2003)
;
_computing_structure_refinement 'SHELXL97 (Sheldrick, 1997)'
_computing_structure_solution 'SIR92 (Altomare <i>et al.</i>,  1994)'
_diffrn_ambient_temperature 100(2)
_diffrn_measured_fraction_theta_full 0.998
_diffrn_measured_fraction_theta_max 0.998
_diffrn_measurement_device_type 'Bruker--Nonius KappaCCD'
_diffrn_measurement_method oscillation
_diffrn_radiation_monochromator graphite
_diffrn_radiation_source 'fine-focus sealed tube'
_diffrn_radiation_type MoK\a
_diffrn_radiation_wavelength 0.71073
_diffrn_reflns_av_R_equivalents 0.043
_diffrn_reflns_av_sigmaI/netI 0.0186
_diffrn_reflns_limit_h_max 16
_diffrn_reflns_limit_h_min -16
_diffrn_reflns_limit_k_max 17
_diffrn_reflns_limit_k_min -17
_diffrn_reflns_limit_l_max 25
_diffrn_reflns_limit_l_min -25
_diffrn_reflns_number 115224
_diffrn_reflns_theta_full 30.03
_diffrn_reflns_theta_max 30.03
_diffrn_reflns_theta_min 3.4
_diffrn_standards_decay_% 0
_diffrn_standards_interval_count 0
_diffrn_standards_interval_time 0
_diffrn_standards_number 0
_exptl_absorpt_coefficient_mu 0.63
_exptl_absorpt_correction_T_max 0.93
_exptl_absorpt_correction_T_min 0.86
_exptl_absorpt_correction_type multi-scan
_exptl_absorpt_process_details '(SORTAV; Blessing, 1995)'
_exptl_crystal_colour colorless
_exptl_crystal_density_diffrn 1.455
_exptl_crystal_density_method 'not measured'
_exptl_crystal_description prism
_exptl_crystal_F_000 1235.5
_exptl_crystal_size_max 0.30
_exptl_crystal_size_mid 0.20
_exptl_crystal_size_min 0.12
_refine_diff_density_max 0.649
_refine_diff_density_min -0.391
_refine_ls_abs_structure_details 'Flack (1983), 3529 Friedel pairs'
_refine_ls_abs_structure_Flack -0.02(3)
_refine_ls_extinction_method none
_refine_ls_goodness_of_fit_ref 1.039
_refine_ls_hydrogen_treatment mixed
_refine_ls_matrix_type full
_refine_ls_number_parameters 327
_refine_ls_number_reflns 7948
_refine_ls_number_restraints 4
_refine_ls_restrained_S_all 1.039
_refine_ls_R_factor_all 0.0301
_refine_ls_R_factor_gt 0.0281
_refine_ls_shift/su_max 0.003
_refine_ls_shift/su_mean 0.000
_refine_ls_structure_factor_coef Fsqd
_refine_ls_weighting_details 'calc w=1/[\s^2^(Fo^2^)+(0.0396P)^2^+0.8038P] where P=(Fo^2^+2Fc^2^)/3'
_refine_ls_weighting_scheme calc
_refine_ls_wR_factor_gt 0.0719
_refine_ls_wR_factor_ref 0.0727
_reflns_number_gt 7592
_reflns_number_total 7948
_reflns_threshold_expression I>2\s(I)
_cod_data_source_file si2008.cif
_cod_data_source_block I
_cod_database_code 2213544
_cod_database_fobs_code 2213544

loop_
_symmetry_equiv_pos_as_xyz
'x, y, z'
'-x+1/2, -y, z+1/2'
'x+1/2, -y+1/2, -z'
'-x, y+1/2, -z+1/2'

loop_
_atom_site_type_symbol
_atom_site_label
_atom_site_fract_x
_atom_site_fract_y
_atom_site_fract_z
_atom_site_U_iso_or_equiv
_atom_site_adp_type
_atom_site_calc_flag
_atom_site_refinement_flags
_atom_site_occupancy
N N1A 0.18280(9) 0.46197(9) 0.41776(6) 0.0157(2) Uani d D 1
H H1A 0.1349(13) 0.5130(11) 0.4212(10) 0.019 Uiso d D 1
C C2A 0.30213(10) 0.49362(10) 0.40985(7) 0.0149(2) Uani d . 1
H H2A 0.3414 0.4418 0.3771 0.018 Uiso calc R 1
C C3A 0.35538(10) 0.48808(10) 0.48609(7) 0.0154(2) Uani d . 1
N N4A 0.37041(10) 0.38847(8) 0.51205(6) 0.0164(2) Uani d . 1
C C5A 0.33685(11) 0.29656(10) 0.46875(7) 0.0161(2) Uani d . 1
H H51A 0.3657 0.2314 0.4926 0.019 Uiso calc R 1
H H52A 0.3726 0.3016 0.4199 0.019 Uiso calc R 1
N N6A 0.21434(10) 0.28717(8) 0.45962(6) 0.0161(2) Uani d D 1
H H6A 0.1844(15) 0.2291(10) 0.4740(10) 0.019 Uiso d D 1
C C7A 0.14228(11) 0.36686(10) 0.44210(7) 0.0146(2) Uani d . 1
O O8A 0.03741(8) 0.35363(8) 0.44631(6) 0.01946(19) Uani d . 1
C C9A 0.24199(13) 0.60880(13) 0.30426(9) 0.0274(3) Uani d . 1
H H9C 0.2704 0.5542 0.2708 0.041 Uiso calc R 1
H H9B 0.2512 0.6790 0.2818 0.041 Uiso calc R 1
H H9A 0.1617 0.5960 0.3143 0.041 Uiso calc R 1
C C10A 0.30861(11) 0.60453(10) 0.37571(8) 0.0184(2) Uani d . 1
H H10A 0.2747 0.6567 0.4106 0.022 Uiso calc R 1
C C11A 0.43219(13) 0.63583(13) 0.36188(9) 0.0285(3) Uani d . 1
H H11B 0.4647 0.5889 0.3247 0.043 Uiso calc R 1
H H11A 0.4754 0.6291 0.4074 0.043 Uiso calc R 1
H H11C 0.4354 0.7095 0.3447 0.043 Uiso calc R 1
O O12A 0.37477(10) 0.56798(8) 0.52296(6) 0.0217(2) Uani d . 1
C C13A 0.40486(12) 0.37385(11) 0.58849(7) 0.0204(3) Uani d . 1
H H13C 0.4616 0.4274 0.6014 0.031 Uiso calc R 1
H H13B 0.4372 0.3027 0.5947 0.031 Uiso calc R 1
H H13A 0.3387 0.3817 0.6204 0.031 Uiso calc R 1
C C14A 0.02087(13) 0.48301(12) 0.60569(8) 0.0218(3) Uani d P 0.9332(18)
D D14A 0.0421 0.4974 0.5537 0.026 Uiso calc PR 0.9332(18)
Cl Cl1A -0.12767(3) 0.48035(4) 0.61249(2) 0.03235(11) Uani d P 0.9332(18)
Cl Cl2A 0.07801(4) 0.58346(3) 0.66102(3) 0.03573(12) Uani d P 0.9332(18)
Cl Cl3A 0.07565(4) 0.35807(3) 0.63123(2) 0.03509(12) Uani d P 0.9332(18)
N N1B 0.88013(9) 0.52725(8) 0.41896(6) 0.0154(2) Uani d D 1
H H1B 0.9249(13) 0.4738(11) 0.4239(10) 0.018 Uiso d D 1
C C2B 0.76333(10) 0.50803(10) 0.39525(7) 0.0157(2) Uani d . 1
H H2B 0.7395 0.5670 0.3620 0.019 Uiso calc R 1
C C3B 0.69020(10) 0.51173(10) 0.46466(7) 0.0166(2) Uani d . 1
N N4B 0.67715(9) 0.61094(9) 0.49265(6) 0.0163(2) Uani d . 1
C C5B 0.72761(11) 0.70217(10) 0.45606(7) 0.0161(2) Uani d . 1
H H51B 0.6984 0.7681 0.4787 0.019 Uiso calc R 1
H H52B 0.7043 0.7021 0.4041 0.019 Uiso calc R 1
N N6B 0.85092(10) 0.70216(8) 0.46013(7) 0.0174(2) Uani d D 1
H H6B 0.8784(16) 0.7625(10) 0.4727(10) 0.021 Uiso d D 1
C C7B 0.92158(11) 0.61942(9) 0.44700(7) 0.0148(2) Uani d . 1
O O8B 1.02506(8) 0.62679(8) 0.46138(5) 0.01870(19) Uani d . 1
C C9B 0.84041(15) 0.39590(13) 0.29207(9) 0.0289(3) Uani d . 1
H H9F 0.8265 0.4531 0.2569 0.043 Uiso calc R 1
H H9E 0.8334 0.3271 0.2674 0.043 Uiso calc R 1
H H9D 0.9168 0.4032 0.3122 0.043 Uiso calc R 1
C C10B 0.75372(12) 0.40261(11) 0.35391(8) 0.0206(3) Uani d . 1
H H10B 0.7671 0.3428 0.3888 0.025 Uiso calc R 1
C C11B 0.63368(14) 0.39284(12) 0.32243(9) 0.0284(3) Uani d . 1
H H11D 0.5786 0.3930 0.3624 0.043 Uiso calc R 1
H H11F 0.6272 0.3263 0.2950 0.043 Uiso calc R 1
H H11E 0.6187 0.4530 0.2898 0.043 Uiso calc R 1
O O12B 0.65458(9) 0.43146(8) 0.49511(6) 0.0229(2) Uani d . 1
C C13B 0.63484(12) 0.62620(11) 0.56728(8) 0.0210(3) Uani d . 1
H H13F 0.5945 0.5622 0.5831 0.032 Uiso calc R 1
H H13E 0.5831 0.6870 0.5683 0.032 Uiso calc R 1
H H13D 0.6986 0.6396 0.6002 0.032 Uiso calc R 1
C C14B 0.86173(14) 0.78060(13) 0.23789(8) 0.0247(3) Uani d P 0.9438(19)
D D14B 0.8864 0.8154 0.1914 0.030 Uiso calc PR 0.9438(19)
Cl Cl1B 0.71770(4) 0.74372(4) 0.22941(2) 0.03357(11) Uani d P 0.9438(19)
Cl Cl2B 0.87924(4) 0.87097(3) 0.31001(2) 0.03148(10) Uani d P 0.9438(19)
Cl Cl3B 0.94561(4) 0.66736(4) 0.25248(3) 0.03840(12) Uani d P 0.9438(19)

loop_
_atom_site_aniso_label
_atom_site_aniso_U_11
_atom_site_aniso_U_22
_atom_site_aniso_U_33
_atom_site_aniso_U_13
_atom_site_aniso_U_23
N1A 0.0134(5) 0.0126(5) 0.0213(5) -0.0002(4) 0.0023(4)
C2A 0.0136(5) 0.0120(5) 0.0190(5) 0.0012(4) 0.0006(4)
C3A 0.0136(5) 0.0121(5) 0.0206(6) 0.0000(4) 0.0003(4)
N4A 0.0172(5) 0.0115(4) 0.0204(5) -0.0036(4) 0.0006(4)
C5A 0.0156(5) 0.0109(5) 0.0219(6) -0.0011(4) -0.0018(4)
N6A 0.0152(5) 0.0100(4) 0.0229(5) -0.0011(4) 0.0000(4)
C7A 0.0158(5) 0.0122(5) 0.0157(5) -0.0004(4) -0.0014(4)
O8A 0.0140(4) 0.0153(4) 0.0291(5) -0.0018(4) 0.0024(4)
C9A 0.0277(7) 0.0270(7) 0.0274(7) -0.0012(6) 0.0133(6)
C10A 0.0176(6) 0.0131(5) 0.0244(6) 0.0017(5) 0.0049(5)
C11A 0.0205(7) 0.0256(7) 0.0394(8) 0.0005(6) 0.0128(6)
O12A 0.0265(5) 0.0124(4) 0.0263(5) -0.0047(4) -0.0027(3)
C13A 0.0227(6) 0.0159(5) 0.0225(6) -0.0063(5) 0.0012(5)
C14A 0.0203(6) 0.0242(7) 0.0209(6) 0.0000(5) 0.0031(5)
Cl1A 0.01957(17) 0.0443(2) 0.0332(2) -0.00137(15) 0.00822(18)
Cl2A 0.0382(2) 0.02379(19) 0.0452(2) -0.00856(19) 0.00173(17)
Cl3A 0.0444(3) 0.0263(2) 0.0345(2) -0.01454(18) -0.00395(16)
N1B 0.0131(4) 0.0113(4) 0.0217(5) -0.0010(4) -0.0020(4)
C2B 0.0147(5) 0.0114(5) 0.0209(6) -0.0029(4) -0.0012(4)
C3B 0.0122(5) 0.0141(5) 0.0236(6) -0.0018(4) -0.0001(5)
N4B 0.0141(5) 0.0129(5) 0.0217(5) 0.0008(4) 0.0000(4)
C5B 0.0164(5) 0.0099(5) 0.0220(6) -0.0017(5) 0.0016(4)
N6B 0.0153(5) 0.0089(4) 0.0280(6) -0.0006(4) -0.0013(4)
C7B 0.0163(5) 0.0116(5) 0.0165(5) 0.0011(4) 0.0011(4)
O8B 0.0143(4) 0.0153(4) 0.0266(5) -0.0009(3) -0.0023(4)
C9B 0.0330(8) 0.0253(7) 0.0284(7) 0.0027(6) -0.0126(6)
C10B 0.0213(6) 0.0133(6) 0.0272(7) -0.0040(5) -0.0038(5)
C11B 0.0273(7) 0.0208(6) 0.0371(8) -0.0097(6) -0.0063(6)
O12B 0.0208(5) 0.0138(4) 0.0341(5) 0.0043(4) 0.0032(4)
C13B 0.0194(6) 0.0193(6) 0.0244(6) 0.0051(5) -0.0023(5)
C14B 0.0294(8) 0.0281(7) 0.0166(6) -0.0019(5) 0.0045(5)
Cl1B 0.0314(2) 0.0409(2) 0.02838(19) -0.00681(15) -0.00436(16)
Cl2B 0.0315(2) 0.0306(2) 0.0324(2) -0.00753(16) -0.00732(16)
Cl3B 0.0404(2) 0.0323(2) 0.0425(2) 0.01073(19) 0.00303(18)

loop_
_atom_type_symbol
_atom_type_description
_atom_type_scat_dispersion_real
_atom_type_scat_dispersion_imag
_atom_type_scat_source
C C 0.0033 0.0016 'International Tables Vol C Tables 4.2.6.8 and 6.1.1.4'
H H 0.0000 0.0000 'International Tables Vol C Tables 4.2.6.8 and 6.1.1.4'
N N 0.0061 0.0033 'International Tables Vol C Tables 4.2.6.8 and 6.1.1.4'
O O 0.0106 0.0060 'International Tables Vol C Tables 4.2.6.8 and 6.1.1.4'
Cl Cl 0.1484 0.1585 'International Tables Vol C Tables 4.2.6.8 and 6.1.1.4'

loop_
_geom_angle_atom_site_label_1
_geom_angle_atom_site_label_2
_geom_angle_atom_site_label_3
_geom_angle
C7A N1A C2A 127.28(11)
C7A N1A H1A 113.7(12)
C2A N1A H1A 115.9(12)
N1A C2A C10A 109.55(10)
N1A C2A C3A 106.95(10)
C10A C2A C3A 113.11(11)
N1A C2A H2A 109.0
C10A C2A H2A 109.0
C3A C2A H2A 109.0
O12A C3A N4A 122.67(12)
O12A C3A C2A 122.53(11)
N4A C3A C2A 114.58(11)
C3A N4A C5A 120.61(11)
C3A N4A C13A 119.15(11)
C5A N4A C13A 119.60(10)
N4A C5A N6A 113.31(10)
N4A C5A H51A 108.9
N6A C5A H51A 108.9
N4A C5A H52A 108.9
N6A C5A H52A 108.9
H51A C5A H52A 107.7
C7A N6A C5A 126.14(11)
C7A N6A H6A 116.5(13)
C5A N6A H6A 116.4(13)
O8A C7A N6A 120.59(12)
O8A C7A N1A 118.94(11)
N6A C7A N1A 120.45(12)
C10A C9A H9C 109.5
C10A C9A H9B 109.5
H9C C9A H9B 109.5
C10A C9A H9A 109.5
H9C C9A H9A 109.5
H9B C9A H9A 109.5
C9A C10A C2A 110.84(11)
C9A C10A C11A 109.90(12)
C2A C10A C11A 110.44(11)
C9A C10A H10A 108.5
C2A C10A H10A 108.5
C11A C10A H10A 108.5
C10A C11A H11B 109.5
C10A C11A H11A 109.5
H11B C11A H11A 109.5
C10A C11A H11C 109.5
H11B C11A H11C 109.5
H11A C11A H11C 109.5
N4A C13A H13C 109.5
N4A C13A H13B 109.5
H13C C13A H13B 109.5
N4A C13A H13A 109.5
H13C C13A H13A 109.5
H13B C13A H13A 109.5
Cl2A C14A Cl1A 110.88(9)
Cl2A C14A Cl3A 110.39(8)
Cl1A C14A Cl3A 109.28(9)
Cl2A C14A D14A 108.7
Cl1A C14A D14A 108.7
Cl3A C14A D14A 108.7
C7B N1B C2B 126.24(11)
C7B N1B H1B 114.0(12)
C2B N1B H1B 118.7(13)
N1B C2B C10B 111.02(10)
N1B C2B C3B 106.22(10)
C10B C2B C3B 113.13(11)
N1B C2B H2B 108.8
C10B C2B H2B 108.8
C3B C2B H2B 108.8
O12B C3B N4B 123.11(12)
O12B C3B C2B 122.86(12)
N4B C3B C2B 113.79(11)
C3B N4B C5B 120.32(11)
C3B N4B C13B 120.67(11)
C5B N4B C13B 117.65(10)
N4B C5B N6B 112.65(10)
N4B C5B H51B 109.1
N6B C5B H51B 109.1
N4B C5B H52B 109.1
N6B C5B H52B 109.1
H51B C5B H52B 107.8
C7B N6B C5B 127.28(11)
C7B N6B H6B 119.6(13)
C5B N6B H6B 113.1(13)
O8B C7B N6B 120.41(11)
O8B C7B N1B 119.56(11)
N6B C7B N1B 120.03(12)
C10B C9B H9F 109.5
C10B C9B H9E 109.5
H9F C9B H9E 109.5
C10B C9B H9D 109.5
H9F C9B H9D 109.5
H9E C9B H9D 109.5
C9B C10B C2B 111.34(11)
C9B C10B C11B 109.67(13)
C2B C10B C11B 108.85(11)
C9B C10B H10B 109.0
C2B C10B H10B 109.0
C11B C10B H10B 109.0
C10B C11B H11D 109.5
C10B C11B H11F 109.5
H11D C11B H11F 109.5
C10B C11B H11E 109.5
H11D C11B H11E 109.5
H11F C11B H11E 109.5
N4B C13B H13F 109.5
N4B C13B H13E 109.5
H13F C13B H13E 109.5
N4B C13B H13D 109.5
H13F C13B H13D 109.5
H13E C13B H13D 109.5
Cl2B C14B Cl3B 110.19(9)
Cl2B C14B Cl1B 110.44(9)
Cl3B C14B Cl1B 110.05(9)
Cl2B C14B D14B 108.7
Cl3B C14B D14B 108.7
Cl1B C14B D14B 108.7

loop_
_geom_bond_atom_site_label_1
_geom_bond_atom_site_label_2
_geom_bond_distance
N1A C7A 1.3643(16)
N1A C2A 1.4723(16)
N1A H1A 0.859(9)
C2A C10A 1.5317(17)
C2A C3A 1.5323(18)
C2A H2A 1.0000
C3A O12A 1.2328(16)
C3A N4A 1.3527(16)
N4A C5A 1.4575(16)
N4A C13A 1.4686(17)
C5A N6A 1.4619(16)
C5A H51A 0.9900
C5A H52A 0.9900
N6A C7A 1.3543(16)
N6A H6A 0.854(9)
C7A O8A 1.2527(16)
C9A C10A 1.527(2)
C9A H9C 0.9800
C9A H9B 0.9800
C9A H9A 0.9800
C10A C11A 1.5334(19)
C10A H10A 1.0000
C11A H11B 0.9800
C11A H11A 0.9800
C11A H11C 0.9800
C13A H13C 0.9800
C13A H13B 0.9800
C13A H13A 0.9800
C14A Cl2A 1.7552(17)
C14A Cl1A 1.7599(16)
C14A Cl3A 1.7639(15)
C14A D14A 1.0000
N1B C7B 1.3601(16)
N1B C2B 1.4669(16)
N1B H1B 0.861(9)
C2B C10B 1.5318(18)
C2B C3B 1.5372(18)
C2B H2B 1.0000
C3B O12B 1.2284(16)
C3B N4B 1.3587(17)
N4B C5B 1.4571(16)
N4B C13B 1.4672(17)
C5B N6B 1.4590(17)
C5B H51B 0.9900
C5B H52B 0.9900
N6B C7B 1.3564(16)
N6B H6B 0.858(9)
C7B O8B 1.2542(16)
C9B C10B 1.529(2)
C9B H9F 0.9800
C9B H9E 0.9800
C9B H9D 0.9800
C10B C11B 1.536(2)
C10B H10B 1.0000
C11B H11D 0.9800
C11B H11F 0.9800
C11B H11E 0.9800
C13B H13F 0.9800
C13B H13E 0.9800
C13B H13D 0.9800
C14B Cl2B 1.7550(17)
C14B Cl3B 1.7568(17)
C14B Cl1B 1.7708(18)
C14B D14B 1.0000

loop_
_geom_hbond_atom_site_label_D
_geom_hbond_atom_site_label_H
_geom_hbond_atom_site_label_A
_geom_hbond_site_symmetry_A
_geom_hbond_distance_DH
_geom_hbond_distance_HA
_geom_hbond_distance_DA
_geom_hbond_angle_DHA
N1A H1A O8B 1_455 0.859(9) 2.067(10) 2.9012(15) 163.4(17)
N1B H1B O8A 1_655 0.861(9) 2.055(9) 2.9123(14) 173.7(17)
N6A H6A O12B 3_456 0.854(9) 2.129(10) 2.9600(15) 164.5(18)
N6B H6B O12A 3_566 0.858(9) 2.136(12) 2.9239(14) 152.5(18)
C13B H13E O8B 3_466 0.98 2.50 3.4100(17) 153.9
C13A H13B O8A 3_556 0.98 2.42 3.3256(17) 154.0
C5A H51A O8A 3_556 0.99 2.55 3.4071(16) 144.5
C14A D14A O8B 1_455 1.00 2.36 3.2024(18) 141.8

loop_
_geom_torsion_atom_site_label_1
_geom_torsion_atom_site_label_2
_geom_torsion_atom_site_label_3
_geom_torsion_atom_site_label_4
_geom_torsion
C7A N1A C2A C10A 176.12(12)
C7A N1A C2A C3A -60.94(16)
N1A C2A C3A O12A -103.50(14)
C10A C2A C3A O12A 17.19(17)
N1A C2A C3A N4A 71.16(13)
C10A C2A C3A N4A -168.15(11)
O12A C3A N4A C5A 174.51(13)
C2A C3A N4A C5A -0.14(17)
O12A C3A N4A C13A 3.66(19)
C2A C3A N4A C13A -170.99(11)
C3A N4A C5A N6A -67.95(16)
C13A N4A C5A N6A 102.86(13)
N4A C5A N6A C7A 45.31(18)
C5A N6A C7A O8A -169.28(12)
C5A N6A C7A N1A 12.43(19)
C2A N1A C7A O8A 179.10(12)
C2A N1A C7A N6A -2.58(19)
N1A C2A C10A C9A -53.89(14)
C3A C2A C10A C9A -173.10(11)
N1A C2A C10A C11A -175.93(11)
C3A C2A C10A C11A 64.86(15)
C7B N1B C2B C10B 169.45(12)
C7B N1B C2B C3B -67.17(15)
N1B C2B C3B O12B -102.33(14)
C10B C2B C3B O12B 19.71(18)
N1B C2B C3B N4B 72.17(13)
C10B C2B C3B N4B -165.79(11)
O12B C3B N4B C5B 176.14(12)
C2B C3B N4B C5B 1.66(17)
O12B C3B N4B C13B 9.8(2)
C2B C3B N4B C13B -164.72(11)
C3B N4B C5B N6B -68.76(15)
C13B N4B C5B N6B 98.02(13)
N4B C5B N6B C7B 46.51(19)
C5B N6B C7B O8B -171.00(13)
C5B N6B C7B N1B 8.1(2)
C2B N1B C7B O8B -176.09(12)
C2B N1B C7B N6B 4.77(19)
N1B C2B C10B C9B -52.22(15)
C3B C2B C10B C9B -171.53(12)
N1B C2B C10B C11B -173.23(12)
C3B C2B C10B C11B 67.46(14)
